data_8102119
loop_
_publ_author_name
'Yao, Jing-Cai'
'Yao, Feng-Juan'
'Li, Yun-Chao'
'Wang, Jian-Ge'

_publ_section_title
;
Refinement of the crystal structure of tetra(imidazole)copper(II) 
diperchlorate, Cu(C~3~N~2~H~4~)~4~(ClO~4~)~2~
;
_journal_issue 3
_journal_name_full 'Zeitschrift f\"ur Kristallographie - New Crystal Structures'
_journal_page_first 211
_journal_page_last 212
_journal_volume 222
_journal_year 2007
_chemical_formula_structural Cu(C3N2H4)4(ClO4)2
_chemical_formula_sum 'C12 H16 Cl2 Cu N8 O8'
_chemical_formula_weight 534.77
_chemical_name_systematic
;
tetra(imidazole)copper(II) diperchlorate
;
_space_group_IT_number 14
_symmetry_cell_setting monoclinic
_symmetry_space_group_name_Hall '-P 2ybc'
_symmetry_space_group_name_H-M 'P 1 21/c 1'
_atom_sites_solution_hydrogens geom
_atom_sites_solution_primary direct
_atom_sites_solution_secondary difmap
_audit_creation_method SHELXL-97
_cell_angle_alpha 90.00
_cell_angle_beta 109.772(2)
_cell_angle_gamma 90.00
_cell_formula_units_Z 2
_cell_length_a 8.2154(15)
_cell_length_b 16.404(3)
_cell_length_c 8.0937(14)
_cell_measurement_reflns_used 3474
_cell_measurement_temperature 291(2)
_cell_measurement_theta_max 28.17
_cell_measurement_theta_min 2.48
_cell_volume 1026.4(3)
_computing_cell_refinement 'Bruker SMART'
_computing_data_collection 'Bruker SMART'
_computing_data_reduction 'Bruker SAINT'
_computing_molecular_graphics 'Bruker SHELXTL'
_computing_publication_material 'Bruker SHELXTL'
_computing_structure_refinement 'SHELXL-97 (Sheldrick, 1997)'
_computing_structure_solution 'SHELXS-97 (Sheldrick, 1990)'
_diffrn_ambient_temperature 291(2)
_diffrn_measured_fraction_theta_full 0.997
_diffrn_measured_fraction_theta_max 0.997
_diffrn_measurement_device_type 'Bruker SMART CCD'
_diffrn_measurement_method phi/omega
_diffrn_radiation_monochromator graphite
_diffrn_radiation_source 'fine-focus sealed tube'
_diffrn_radiation_type MoK\a
_diffrn_radiation_wavelength 0.71073
_diffrn_reflns_av_R_equivalents 0.0184
_diffrn_reflns_av_sigmaI/netI 0.0226
_diffrn_reflns_limit_h_max 10
_diffrn_reflns_limit_h_min -7
_diffrn_reflns_limit_k_max 21
_diffrn_reflns_limit_k_min -21
_diffrn_reflns_limit_l_max 10
_diffrn_reflns_limit_l_min -10
_diffrn_reflns_number 6113
_diffrn_reflns_theta_full 27.50
_diffrn_reflns_theta_max 27.50
_diffrn_reflns_theta_min 2.48
_exptl_absorpt_coefficient_mu 1.384
_exptl_absorpt_correction_T_max 0.6721
_exptl_absorpt_correction_T_min 0.5805
_exptl_absorpt_correction_type multi-scan
_exptl_absorpt_process_details SADABS
_exptl_crystal_colour blue
_exptl_crystal_density_diffrn 1.730
_exptl_crystal_density_method 'not measured'
_exptl_crystal_description block
_exptl_crystal_F_000 542
_exptl_crystal_size_max 0.44
_exptl_crystal_size_mid 0.33
_exptl_crystal_size_min 0.31
_refine_diff_density_max 0.605
_refine_diff_density_min -0.366
_refine_diff_density_rms 0.062
_refine_ls_extinction_coef 0.031(2)
_refine_ls_extinction_expression Fc^*^=kFc[1+0.001xFc^2^\l^3^/sin(2\q)]^-1/4^
_refine_ls_extinction_method SHELXL
_refine_ls_goodness_of_fit_ref 1.029
_refine_ls_hydrogen_treatment constr
_refine_ls_matrix_type full
_refine_ls_number_parameters 156
_refine_ls_number_reflns 2359
_refine_ls_number_restraints 92
_refine_ls_restrained_S_all 1.071
_refine_ls_R_factor_all 0.0396
_refine_ls_R_factor_gt 0.0352
_refine_ls_shift/su_max 0.001
_refine_ls_shift/su_mean 0.000
_refine_ls_structure_factor_coef Fsqd
_refine_ls_weighting_details 'calc w=1/[\s^2^(Fo^2^)+(0.0473P)^2^+0.9489P] where P=(Fo^2^+2Fc^2^)/3'
_refine_ls_weighting_scheme calc
_refine_ls_wR_factor_gt 0.0937
_refine_ls_wR_factor_ref 0.0971
_reflns_number_gt 2121
_reflns_number_total 2359
_reflns_threshold_expression >2sigma(I)
_cod_data_source_file 1267-2001.cff
_cod_data_source_block aaa
_cod_depositor_comments
;
The following automatic conversions were performed:
'_symmetry_cell_setting' value 'Monoclinic' changed to 'monoclinic'
according to '/home/saulius/struct/CIF-dictionaries/cif_core.dic'
dictionary named 'cif_core.dic' version 2.4.1 from
2010-06-29.

'_exptl_absorpt_correction_type' value 'MULTI-SCAN' changed
to 'multi-scan' according to
'/home/saulius/struct/CIF-dictionaries/cif_core.dic' dictionary named
'cif_core.dic' version 2.4.1 from
2010-06-29.

'_refine_ls_hydrogen_treatment' value 'CONSTR' changed to
'constr' according to '/home/saulius/struct/CIF-dictionaries/cif_core.dic'
dictionary named 'cif_core.dic' version 2.4.1 from 2010-06-29.

Automatic conversion script
Id: cif_fix_enum 1555 2011-01-17 13:19:09Z saulius 
;
_cod_original_sg_symbol_H-M P12(1)/c1
_cod_database_code 8102119

loop_
_symmetry_equiv_pos_as_xyz
'x, y, z'
'-x, y+1/2, -z+1/2'
'-x, -y, -z'
'x, -y-1/2, z-1/2'

loop_
_atom_site_label
_atom_site_type_symbol
_atom_site_fract_x
_atom_site_fract_y
_atom_site_fract_z
_atom_site_U_iso_or_equiv
_atom_site_adp_type
_atom_site_occupancy
_atom_site_symmetry_multiplicity
_atom_site_Wyckoff_symbol
_atom_site_calc_flag
_atom_site_refinement_flags
_atom_site_disorder_assembly
_atom_site_disorder_group
Cl1 Cl 0.90276(8) 0.61765(4) 0.78376(9) 0.04517(19) Uani 0.576(9) 4 e d PD A 1
O1 O 0.7587(11) 0.5621(5) 0.7507(17) 0.0452(12) Uani 0.576(9) 4 e d PDU A 1
O2 O 1.0385(13) 0.5902(5) 0.9398(9) 0.0743(17) Uani 0.576(9) 4 e d PDU A 1
O3 O 0.8460(8) 0.6982(3) 0.8171(12) 0.0787(17) Uani 0.576(9) 4 e d PDU A 1
O4 O 0.9657(12) 0.6178(6) 0.6419(10) 0.0975(19) Uani 0.576(9) 4 e d PDU A 1
Cl1' Cl 0.90276(8) 0.61765(4) 0.78376(9) 0.04517(19) Uani 0.424(9) 4 e d PD A 2
O1' O 0.7490(16) 0.5710(8) 0.771(2) 0.0452(12) Uani 0.424(9) 4 e d PDU A 2
O2' O 1.0247(19) 0.6112(8) 0.9531(12) 0.0743(17) Uani 0.424(9) 4 e d PDU A 2
O3' O 0.8563(11) 0.6983(4) 0.7235(15) 0.0787(17) Uani 0.424(9) 4 e d PDU A 2
O4' O 0.9752(17) 0.5806(7) 0.6571(14) 0.0975(19) Uani 0.424(9) 4 e d PDU A 2
Cu1 Cu 0.5000 0.5000 0.5000 0.03198(15) Uani 1 2 b d S . .
N1 N 0.5945(3) 0.54045(13) 0.3152(3) 0.0372(4) Uani 1 4 e d . . .
N2 N 0.7175(4) 0.54238(17) 0.1142(4) 0.0590(7) Uani 1 4 e d . . .
H2N H 0.7663 0.5251 0.0421 0.071 Uiso 1 4 e calc R . .
N3 N 0.3601(3) 0.60256(12) 0.4765(3) 0.0359(4) Uani 1 4 e d . . .
N4 N 0.1434(3) 0.68749(16) 0.3968(4) 0.0563(6) Uani 1 4 e d . . .
H4N H 0.0415 0.7066 0.3441 0.068 Uiso 1 4 e calc R . .
C1 C 0.6692(5) 0.49684(18) 0.2253(4) 0.0530(7) Uani 1 4 e d . . .
H1 H 0.6862 0.4408 0.2377 0.064 Uiso 1 4 e calc R . .
C2 C 0.6765(5) 0.6206(2) 0.1345(5) 0.0628(8) Uani 1 4 e d . . .
H2 H 0.6967 0.6661 0.0755 0.075 Uiso 1 4 e calc R . .
C3 C 0.6003(5) 0.61897(19) 0.2582(4) 0.0623(9) Uani 1 4 e d . . .
H3 H 0.5578 0.6644 0.2990 0.075 Uiso 1 4 e calc R . .
C4 C 0.1965(4) 0.61205(17) 0.3787(4) 0.0496(7) Uani 1 4 e d . . .
H4 H 0.1278 0.5719 0.3074 0.059 Uiso 1 4 e calc R . .
C5 C 0.2754(4) 0.72846(18) 0.5106(5) 0.0581(8) Uani 1 4 e d . . .
H5 H 0.2744 0.7820 0.5478 0.070 Uiso 1 4 e calc R . .
C6 C 0.4104(4) 0.67597(17) 0.5604(4) 0.0527(7) Uani 1 4 e d . . .
H6 H 0.5200 0.6877 0.6391 0.063 Uiso 1 4 e calc R . .

loop_
_atom_site_aniso_label
_atom_site_aniso_U_11
_atom_site_aniso_U_22
_atom_site_aniso_U_33
_atom_site_aniso_U_23
_atom_site_aniso_U_13
_atom_site_aniso_U_12
Cl1 0.0339(3) 0.0414(3) 0.0583(4) 0.0085(3) 0.0132(3) -0.0040(2)
O1 0.0466(13) 0.0413(19) 0.051(3) -0.0127(16) 0.0211(11) -0.0126(14)
O2 0.066(2) 0.058(4) 0.0745(18) -0.001(2) -0.0086(16) -0.003(3)
O3 0.0532(16) 0.0384(13) 0.138(5) 0.005(3) 0.024(3) -0.0069(12)
O4 0.083(2) 0.130(5) 0.097(2) 0.029(4) 0.054(2) -0.010(4)
Cl1' 0.0339(3) 0.0414(3) 0.0583(4) 0.0085(3) 0.0132(3) -0.0040(2)
O1' 0.0466(13) 0.0413(19) 0.051(3) -0.0127(16) 0.0211(11) -0.0126(14)
O2' 0.066(2) 0.058(4) 0.0745(18) -0.001(2) -0.0086(16) -0.003(3)
O3' 0.0532(16) 0.0384(13) 0.138(5) 0.005(3) 0.024(3) -0.0069(12)
O4' 0.083(2) 0.130(5) 0.097(2) 0.029(4) 0.054(2) -0.010(4)
Cu1 0.0335(2) 0.0261(2) 0.0383(2) 0.00311(14) 0.01472(17) 0.00814(15)
N1 0.0384(11) 0.0359(11) 0.0395(10) 0.0021(8) 0.0159(8) 0.0041(8)
N2 0.0687(17) 0.0620(17) 0.0614(15) 0.0021(13) 0.0415(14) 0.0012(13)
N3 0.0346(10) 0.0298(10) 0.0444(10) 0.0020(8) 0.0147(8) 0.0072(8)
N4 0.0419(12) 0.0465(14) 0.0737(17) 0.0010(12) 0.0108(11) 0.0197(11)
C1 0.0638(19) 0.0436(15) 0.0644(18) 0.0030(12) 0.0386(16) 0.0049(13)
C2 0.083(2) 0.0526(18) 0.0650(19) 0.0139(15) 0.0412(18) 0.0013(16)
C3 0.095(3) 0.0388(15) 0.0689(19) 0.0115(14) 0.0479(19) 0.0141(16)
C4 0.0413(14) 0.0385(14) 0.0613(16) -0.0028(12) 0.0073(12) 0.0094(11)
C5 0.0583(18) 0.0341(14) 0.079(2) -0.0086(13) 0.0193(16) 0.0128(13)
C6 0.0440(14) 0.0373(14) 0.0677(18) -0.0096(13) 0.0070(13) 0.0081(11)

loop_
_atom_type_symbol
_atom_type_description
_atom_type_scat_dispersion_real
_atom_type_scat_dispersion_imag
_atom_type_scat_source
C C 0.0033 0.0016 'International Tables Vol C Tables 4.2.6.8 and 6.1.1.4'
H H 0.0000 0.0000 'International Tables Vol C Tables 4.2.6.8 and 6.1.1.4'
N N 0.0061 0.0033 'International Tables Vol C Tables 4.2.6.8 and 6.1.1.4'
O O 0.0106 0.0060 'International Tables Vol C Tables 4.2.6.8 and 6.1.1.4'
Cl Cl 0.1484 0.1585 'International Tables Vol C Tables 4.2.6.8 and 6.1.1.4'
Cu Cu 0.3201 1.2651 'International Tables Vol C Tables 4.2.6.8 and 6.1.1.4'

loop_
_geom_angle_atom_site_label_1
_geom_angle_atom_site_label_2
_geom_angle_atom_site_label_3
_geom_angle
_geom_angle_site_symmetry_1
_geom_angle_site_symmetry_3
_geom_angle_publ_flag
O4 Cl1 O1 110.7(5) . . ?
O4 Cl1 O2 109.0(5) . . ?
O1 Cl1 O2 107.9(4) . . ?
O4 Cl1 O3 112.2(3) . . ?
O1 Cl1 O3 108.2(4) . . ?
O2 Cl1 O3 108.8(4) . . ?
N3 Cu1 N3 180.00(12) . 3_666 ?
N3 Cu1 N1 90.32(8) . . ?
N3 Cu1 N1 89.68(8) 3_666 . ?
N3 Cu1 N1 89.68(8) . 3_666 ?
N3 Cu1 N1 90.32(8) 3_666 3_666 ?
N1 Cu1 N1 180.0 . 3_666 ?
C1 N1 C3 104.4(2) . . ?
C1 N1 Cu1 127.02(19) . . ?
C3 N1 Cu1 128.57(18) . . ?
C1 N2 C2 108.0(3) . . ?
C1 N2 H2N 126.0 . . ?
C2 N2 H2N 126.0 . . ?
C4 N3 C6 105.5(2) . . ?
C4 N3 Cu1 126.16(18) . . ?
C6 N3 Cu1 128.27(17) . . ?
C4 N4 C5 108.7(2) . . ?
C4 N4 H4N 125.6 . . ?
C5 N4 H4N 125.6 . . ?
N1 C1 N2 111.8(3) . . ?
N1 C1 H1 124.1 . . ?
N2 C1 H1 124.1 . . ?
C3 C2 N2 105.6(3) . . ?
C3 C2 H2 127.2 . . ?
N2 C2 H2 127.2 . . ?
C2 C3 N1 110.2(3) . . ?
C2 C3 H3 124.9 . . ?
N1 C3 H3 124.9 . . ?
N3 C4 N4 110.4(3) . . ?
N3 C4 H4 124.8 . . ?
N4 C4 H4 124.8 . . ?
N4 C5 C6 106.0(2) . . ?
N4 C5 H5 127.0 . . ?
C6 C5 H5 127.0 . . ?
C5 C6 N3 109.3(3) . . ?
C5 C6 H6 125.3 . . ?
N3 C6 H6 125.3 . . ?

loop_
_geom_bond_atom_site_label_1
_geom_bond_atom_site_label_2
_geom_bond_distance
_geom_bond_site_symmetry_2
_geom_bond_publ_flag
Cl1 O4 1.410(5) . ?
Cl1 O1 1.445(5) . ?
Cl1 O2 1.445(5) . ?
Cl1 O3 1.456(5) . ?
Cu1 N3 2.0099(19) . ?
Cu1 N3 2.0100(19) 3_666 ?
Cu1 N1 2.016(2) . ?
Cu1 N1 2.016(2) 3_666 ?
N1 C1 1.312(4) . ?
N1 C3 1.375(4) . ?
N2 C1 1.329(4) . ?
N2 C2 1.350(4) . ?
N2 H2N 0.8600 . ?
N3 C4 1.318(3) . ?
N3 C6 1.376(3) . ?
N4 C4 1.336(4) . ?
N4 C5 1.342(4) . ?
N4 H4N 0.8600 . ?
C1 H1 0.9300 . ?
C2 C3 1.349(4) . ?
C2 H2 0.9300 . ?
C3 H3 0.9300 . ?
C4 H4 0.9300 . ?
C5 C6 1.353(4) . ?
C5 H5 0.9300 . ?
C6 H6 0.9300 . ?

loop_
_geom_hbond_atom_site_label_D
_geom_hbond_atom_site_label_H
_geom_hbond_atom_site_label_A
_geom_hbond_distance_DH
_geom_hbond_distance_HA
_geom_hbond_distance_DA
_geom_hbond_angle_DHA
_geom_hbond_site_symmetry_A
N2 H2N O1 0.86 2.42 3.090(12) 135.7 1_554
N2 H2N O1' 0.86 2.28 2.917(17) 130.8 1_554
N2 H2N O2 0.86 2.45 3.087(10) 131.3 3_766
N4 H4N O3 0.86 2.20 2.972(6) 149.9 4_475
N4 H4N O3' 0.86 2.17 2.967(9) 154.6 4_475

loop_
_geom_torsion_atom_site_label_1
_geom_torsion_atom_site_label_2
_geom_torsion_atom_site_label_3
_geom_torsion_atom_site_label_4
_geom_torsion
_geom_torsion_site_symmetry_1
_geom_torsion_site_symmetry_2
_geom_torsion_site_symmetry_3
_geom_torsion_site_symmetry_4
_geom_torsion_publ_flag
N3 Cu1 N1 C1 -162.2(3) . . . . ?
N3 Cu1 N1 C1 17.8(3) 3_666 . . . ?
N1 Cu1 N1 C1 0(6) 3_666 . . . ?
N3 Cu1 N1 C3 19.7(3) . . . . ?
N3 Cu1 N1 C3 -160.3(3) 3_666 . . . ?
N1 Cu1 N1 C3 -178(6) 3_666 . . . ?
N3 Cu1 N3 C4 -49(13) 3_666 . . . ?
N1 Cu1 N3 C4 95.9(2) . . . . ?
N1 Cu1 N3 C4 -84.1(2) 3_666 . . . ?
N3 Cu1 N3 C6 129(13) 3_666 . . . ?
N1 Cu1 N3 C6 -86.2(2) . . . . ?
N1 Cu1 N3 C6 93.8(2) 3_666 . . . ?
C3 N1 C1 N2 -1.3(4) . . . . ?
Cu1 N1 C1 N2 -179.7(2) . . . . ?
C2 N2 C1 N1 1.5(4) . . . . ?
C1 N2 C2 C3 -1.1(4) . . . . ?
N2 C2 C3 N1 0.3(4) . . . . ?
C1 N1 C3 C2 0.6(4) . . . . ?
Cu1 N1 C3 C2 179.0(2) . . . . ?
C6 N3 C4 N4 0.4(3) . . . . ?
Cu1 N3 C4 N4 178.73(19) . . . . ?
C5 N4 C4 N3 -0.5(4) . . . . ?
C4 N4 C5 C6 0.4(4) . . . . ?
N4 C5 C6 N3 -0.1(4) . . . . ?
C4 N3 C6 C5 -0.2(4) . . . . ?
Cu1 N3 C6 C5 -178.5(2) . . . . ?
